data_2013862
loop_
_publ_author_name
'Glidewell, Christopher'
'Low, John N.'
'Skakle, Janet M. S.'
'Wardell, James L.'

_publ_section_title
;
 Hydrogen bonding in C-substituted nitroanilines: \p-stacked sheets of
 <i>R</i>f&#x0331;{_4^4}(20) and <i>R</i>f&#x0331;{_4^4}(28) rings in
 2-cyano-4-nitroaniline
;
_journal_issue 1
_journal_name_full 'Acta Crystallographica Section C'
_journal_page_first o35
_journal_page_last o37
_journal_paper_doi 10.1107/S0108270103027057
_journal_volume 60
_journal_year 2004
_chemical_formula_iupac 'C7 H5 N3 O2'
_chemical_formula_moiety 'C7 H5 N3 O2'
_chemical_formula_sum 'C7 H5 N3 O2'
_chemical_formula_weight 163.14
_chemical_name_systematic
;
2-Cyano-4-nitroaniline
;
_space_group_IT_number 14
_symmetry_cell_setting monoclinic
_symmetry_space_group_name_Hall '-P 2ybc'
_symmetry_space_group_name_H-M 'P 1 21/c 1'
_atom_sites_solution_hydrogens geom
_atom_sites_solution_primary direct
_atom_sites_solution_secondary difmap
_cell_angle_alpha 90
_cell_angle_beta 94.630(3)
_cell_angle_gamma 90
_cell_formula_units_Z 8
_cell_length_a 11.2316(4)
_cell_length_b 17.7275(7)
_cell_length_c 7.1078(2)
_cell_measurement_reflns_used 3216
_cell_measurement_temperature 120(2)
_cell_measurement_theta_max 27.48
_cell_measurement_theta_min 2.93
_cell_volume 1410.60(9)
_computing_cell_refinement 'DENZO-SMN (Otwinowski & Minor, 1997)'
_computing_data_collection 'KappaCCD Server Software (Nonius, 1997)'
_computing_data_reduction DENZO-SMN
_computing_molecular_graphics 'PLATON (Spek, 2003)'
_computing_publication_material 'SHELXL97 and PRPKAPPA (Ferguson, 1999)'
_computing_structure_refinement 'OSCAIL and SHELXL97 (Sheldrick, 1997)'
_computing_structure_solution 'OSCAIL (McArdle, 2003) and SHELXS97 (Sheldrick, 1997)'
_diffrn_ambient_temperature 120(2)
_diffrn_measured_fraction_theta_full 0.998
_diffrn_measured_fraction_theta_max 0.993
_diffrn_measurement_device_type 'Nonius KappaCCD area-detector'
_diffrn_measurement_method '\f scans, and \w scans with \k offsets'
_diffrn_radiation_monochromator graphite
_diffrn_radiation_source 'rotating anode'
_diffrn_radiation_type 'Mo K\a'
_diffrn_radiation_wavelength 0.71073
_diffrn_reflns_av_R_equivalents 0.059
_diffrn_reflns_av_sigmaI/netI 0.044
_diffrn_reflns_limit_h_max 14
_diffrn_reflns_limit_h_min -14
_diffrn_reflns_limit_k_max 23
_diffrn_reflns_limit_k_min -22
_diffrn_reflns_limit_l_max 8
_diffrn_reflns_limit_l_min -9
_diffrn_reflns_number 19532
_diffrn_reflns_theta_full 26.50
_diffrn_reflns_theta_max 27.48
_diffrn_reflns_theta_min 2.93
_diffrn_standards_decay_% negligible
_exptl_absorpt_coefficient_mu 0.118
_exptl_absorpt_correction_T_max 0.958
_exptl_absorpt_correction_T_min 0.928
_exptl_absorpt_correction_type multi-scan
_exptl_absorpt_process_details '(SORTAV; Blessing, 1995, 1997)'
_exptl_crystal_colour orange
_exptl_crystal_density_diffrn 1.536
_exptl_crystal_density_meas ?
_exptl_crystal_density_method 'not measured'
_exptl_crystal_description block
_exptl_crystal_F_000 672
_exptl_crystal_size_max 0.30
_exptl_crystal_size_mid 0.30
_exptl_crystal_size_min 0.30
_refine_diff_density_max 0.22
_refine_diff_density_min -0.27
_refine_ls_extinction_method none
_refine_ls_goodness_of_fit_ref 0.998
_refine_ls_hydrogen_treatment constr
_refine_ls_matrix_type full
_refine_ls_number_parameters 267
_refine_ls_number_reflns 3216
_refine_ls_number_restraints 13
_refine_ls_restrained_S_all 0.997
_refine_ls_R_factor_all 0.083
_refine_ls_R_factor_gt 0.044
_refine_ls_shift/su_max 0.000
_refine_ls_shift/su_mean 0.000
_refine_ls_structure_factor_coef Fsqd
_refine_ls_weighting_details 'w = 1/[\s^2^(Fo^2^)+(0.0739P)^2^] where P=(Fo^2^+2Fc^2^)/3'
_refine_ls_weighting_scheme calc
_refine_ls_wR_factor_gt 0.109
_refine_ls_wR_factor_ref 0.126
_reflns_number_gt 2067
_reflns_number_total 3216
_reflns_threshold_expression I>2\s(I)
_cod_data_source_file sk1684.cif
_cod_data_source_block I
_cod_depositor_comments
;
The following automatic conversions were performed:

'_exptl_crystal_density_meas' value 'not measured' was changed to '?'
- the value is perceived as not measured.

Automatic conversion script
Id: cif_fix_values 3008 2015-01-20 13:52:24Z robertas 
;
_cod_original_sg_symbol_H-M 'P 21/c'
_cod_database_code 2013862
_cod_database_fobs_code 2013862

loop_
_symmetry_equiv_pos_as_xyz
'x, y, z'
'-x, y+1/2, -z+1/2'
'-x, -y, -z'
'x, -y+1/2, z+1/2'

loop_
_atom_site_label
_atom_site_fract_x
_atom_site_fract_y
_atom_site_fract_z
_atom_site_U_iso_or_equiv
_atom_site_adp_type
_atom_site_calc_flag
_atom_site_refinement_flags
_atom_site_occupancy
_atom_site_disorder_assembly
_atom_site_disorder_group
_atom_site_type_symbol
C1A -0.05690(15) 0.49793(10) 0.20668(19) 0.0180(3) Uani d P 0.947(2) A -1 C
C2A 0.05489(16) 0.47591(9) 0.2973(2) 0.0177(3) Uani d P 0.947(2) A -1 C
C3A 0.08480(13) 0.40048(9) 0.3210(2) 0.0202(4) Uani d P 0.947(2) A -1 C
C4A 0.0065(4) 0.34652(14) 0.2497(3) 0.0225(6) Uani d P 0.947(2) A -1 C
C5A -0.10426(15) 0.36609(9) 0.1569(2) 0.0219(4) Uani d P 0.947(2) A -1 C
C6A -0.13497(13) 0.44045(10) 0.1349(2) 0.0200(4) Uani d P 0.947(2) A -1 C
N1A -0.08841(11) 0.57101(9) 0.19106(18) 0.0220(3) Uani d P 0.947(2) A -1 N
C21A 0.13736(13) 0.53359(11) 0.3631(2) 0.0202(4) Uani d P 0.947(2) A -1 C
N21A 0.20032(12) 0.58151(8) 0.41345(19) 0.0275(3) Uani d P 0.947(2) A -1 N
N4A 0.03668(12) 0.26791(8) 0.27533(19) 0.0274(3) Uani d P 0.947(2) A -1 N
O41A -0.03612(13) 0.21997(7) 0.2106(2) 0.0396(4) Uani d P 0.947(2) A -1 O
O42A 0.13312(10) 0.25085(7) 0.35930(18) 0.0364(3) Uani d P 0.947(2) A -1 O
C1B 0.44251(12) 0.68416(8) 0.71306(18) 0.0182(3) Uani d P 0.947(2) A -1 C
C2B 0.55571(13) 0.70527(10) 0.8003(2) 0.0183(3) Uani d P 0.947(2) A -1 C
C3B 0.58787(14) 0.78049(10) 0.8255(2) 0.0203(4) Uani d P 0.947(2) A -1 C
C4B 0.50670(15) 0.83556(9) 0.7634(2) 0.0207(3) Uani d P 0.947(2) A -1 C
C5B 0.39360(14) 0.81672(9) 0.6783(2) 0.0207(4) Uani d P 0.947(2) A -1 C
C6B 0.36284(13) 0.74274(9) 0.6527(2) 0.0196(3) Uani d P 0.947(2) A -1 C
N1B 0.41120(12) 0.61171(8) 0.69011(19) 0.0235(3) Uani d P 0.947(2) A -1 N
C21B 0.63585(13) 0.64705(9) 0.8686(2) 0.0209(4) Uani d P 0.947(2) A -1 C
N21B 0.69583(12) 0.59841(8) 0.92508(19) 0.0283(3) Uani d P 0.947(2) A -1 N
N4B 0.53929(12) 0.91385(8) 0.78906(18) 0.0260(3) Uani d P 0.947(2) A -1 N
O41B 0.46890(12) 0.96206(7) 0.7193(2) 0.0374(4) Uani d P 0.947(2) A -1 O
O42B 0.63482(11) 0.92994(7) 0.87734(18) 0.0371(4) Uani d P 0.947(2) A -1 O
C1C -0.0569(16) 0.1347(6) 0.207(2) 0.017(2) Uiso d PGD 0.053(2) A -2 C
C2C 0.0529(14) 0.1142(10) 0.297(2) 0.017(2) Uiso d PGD 0.053(2) A -2 C
C3C 0.0821(15) 0.0384(12) 0.321(3) 0.017(2) Uiso d PG 0.053(2) A -2 C
C4C 0.002(2) -0.0169(7) 0.255(3) 0.017(2) Uiso d PGD 0.053(2) A -2 C
C5C -0.108(2) 0.0036(9) 0.165(3) 0.017(2) Uiso d PG 0.053(2) A -2 C
C6C -0.1374(12) 0.0794(11) 0.141(2) 0.017(2) Uiso d PG 0.053(2) A -2 C
N1C -0.087(2) 0.2071(7) 0.174(3) 0.017(2) Uiso d PD 0.053(2) A -2 N
C21C 0.1329(17) 0.1721(11) 0.368(3) 0.017(2) Uiso d PD 0.053(2) A -2 C
N21C 0.1982(16) 0.2177(10) 0.426(3) 0.017(2) Uiso d PD 0.053(2) A -2 N
N4C 0.0356(14) -0.0941(7) 0.293(3) 0.017(2) Uiso d PD 0.053(2) A -2 N
O41C -0.012(5) -0.1494(18) 0.212(5) 0.017(2) Uiso d PD 0.053(2) A -2 O
O42C 0.1296(15) -0.1110(16) 0.385(3) 0.017(2) Uiso d PD 0.053(2) A -2 O
C1D 0.4482(17) 0.3183(6) 0.703(3) 0.017(2) Uiso d PGD 0.053(2) A -2 C
C2D 0.5565(15) 0.3388(9) 0.797(3) 0.017(2) Uiso d PGD 0.053(2) A -2 C
C3D 0.5839(13) 0.4146(10) 0.826(3) 0.017(2) Uiso d PG 0.053(2) A -2 C
C4D 0.5030(18) 0.4698(7) 0.761(3) 0.017(2) Uiso d PGD 0.053(2) A -2 C
C5D 0.3947(16) 0.4493(8) 0.666(3) 0.017(2) Uiso d PG 0.053(2) A -2 C
C6D 0.3673(13) 0.3735(10) 0.637(2) 0.017(2) Uiso d PG 0.053(2) A -2 C
N1D 0.425(3) 0.2441(7) 0.687(4) 0.017(2) Uiso d PD 0.053(2) A -2 N
C21D 0.6373(18) 0.2787(10) 0.850(4) 0.017(2) Uiso d PD 0.053(2) A -2 C
N21D 0.7064(16) 0.2336(10) 0.897(3) 0.017(2) Uiso d PD 0.053(2) A -2 N
N4D 0.5328(12) 0.5488(6) 0.775(3) 0.017(2) Uiso d PD 0.053(2) A -2 N
O41D 0.4580(16) 0.5965(10) 0.718(3) 0.017(2) Uiso d PD 0.053(2) A -2 O
O42D 0.6282(12) 0.5668(10) 0.862(2) 0.017(2) Uiso d PD 0.053(2) A -2 O
H3A 0.1587 0.3864 0.3859 0.024 Uiso calc PR 0.947(2) A -1 H
H5A -0.1577 0.3278 0.1094 0.026 Uiso calc PR 0.947(2) A -1 H
H6A -0.2096 0.4536 0.0707 0.024 Uiso calc PR 0.947(2) A -1 H
H11A -0.0390 0.6063 0.2364 0.026 Uiso calc PR 0.947(2) A -1 H
H12A -0.1585 0.5835 0.1355 0.026 Uiso calc PR 0.947(2) A -1 H
H3B 0.6640 0.7938 0.8842 0.024 Uiso calc PR 0.947(2) A -1 H
H5B 0.3386 0.8554 0.6387 0.025 Uiso calc PR 0.947(2) A -1 H
H6B 0.2866 0.7304 0.5932 0.024 Uiso calc PR 0.947(2) A -1 H
H11B 0.4616 0.5758 0.7283 0.028 Uiso calc PR 0.947(2) A -1 H
H12B 0.3402 0.5999 0.6368 0.028 Uiso calc PR 0.947(2) A -1 H
H3C 0.1572 0.0244 0.3821 0.020 Uiso calc PR 0.053(2) A -2 H
H5C -0.1632 -0.0342 0.1195 0.020 Uiso calc PR 0.053(2) A -2 H
H6C -0.2124 0.0934 0.0799 0.020 Uiso calc PR 0.053(2) A -2 H
H11C -0.0360 0.2433 0.2096 0.020 Uiso calc PR 0.053(2) A -2 H
H12C -0.1568 0.2184 0.1171 0.020 Uiso calc PR 0.053(2) A -2 H
H3D 0.6580 0.4286 0.8910 0.020 Uiso calc PR 0.053(2) A -2 H
H5D 0.3394 0.4871 0.6218 0.020 Uiso calc PR 0.053(2) A -2 H
H6D 0.2933 0.3595 0.5727 0.020 Uiso calc PR 0.053(2) A -2 H
H11D 0.4771 0.2111 0.7361 0.020 Uiso calc PR 0.053(2) A -2 H
H12D 0.3574 0.2286 0.6286 0.020 Uiso calc PR 0.053(2) A -2 H

loop_
_atom_site_aniso_label
_atom_site_aniso_U_11
_atom_site_aniso_U_22
_atom_site_aniso_U_33
_atom_site_aniso_U_12
_atom_site_aniso_U_13
_atom_site_aniso_U_23
C1A 0.0193(8) 0.0175(9) 0.0174(7) -0.0006(6) 0.0024(5) 0.0017(6)
C2A 0.0164(8) 0.0195(9) 0.0171(7) -0.0010(6) 0.0002(5) 0.0002(6)
C3A 0.0174(8) 0.0229(9) 0.0203(7) 0.0018(6) 0.0011(6) 0.0018(6)
C4A 0.0294(10) 0.0159(9) 0.0224(14) 0.0038(8) 0.0029(12) 0.0018(9)
C5A 0.0246(9) 0.0177(10) 0.0230(9) -0.0039(7) -0.0010(6) 0.0003(6)
C6A 0.0171(8) 0.0199(10) 0.0224(8) -0.0013(6) -0.0021(6) -0.0013(6)
N1A 0.0202(7) 0.0167(8) 0.0281(7) 0.0016(6) -0.0043(5) -0.0002(5)
C21A 0.0191(8) 0.0207(9) 0.0206(7) -0.0018(7) -0.0003(6) 0.0009(6)
N21A 0.0252(7) 0.0268(8) 0.0295(7) -0.0032(6) -0.0031(6) 0.0011(6)
N4A 0.0307(8) 0.0175(7) 0.0335(8) 0.0020(6) -0.0007(6) 0.0008(5)
O41A 0.0424(8) 0.0174(7) 0.0568(9) -0.0030(6) -0.0091(7) -0.0023(5)
O42A 0.0335(7) 0.0246(7) 0.0492(8) 0.0078(6) -0.0084(6) 0.0025(5)
C1B 0.0191(8) 0.0192(9) 0.0164(7) -0.0002(6) 0.0019(5) -0.0003(5)
C2B 0.0184(8) 0.0185(9) 0.0180(7) 0.0017(7) 0.0012(6) -0.0002(6)
C3B 0.0185(8) 0.0242(10) 0.0181(7) -0.0052(8) 0.0012(6) -0.0016(7)
C4B 0.0257(9) 0.0164(8) 0.0204(7) -0.0010(7) 0.0042(6) -0.0009(6)
C5B 0.0217(8) 0.0196(9) 0.0212(8) 0.0042(7) 0.0030(6) 0.0032(6)
C6B 0.0175(8) 0.0199(9) 0.0210(7) 0.0000(7) -0.0016(6) 0.0010(7)
N1B 0.0190(7) 0.0180(8) 0.0323(8) -0.0005(6) -0.0053(6) 0.0015(6)
C21B 0.0176(8) 0.0229(9) 0.0220(8) -0.0016(6) -0.0002(6) -0.0015(6)
N21B 0.0221(7) 0.0301(8) 0.0317(7) 0.0036(6) -0.0032(6) 0.0017(6)
N4B 0.0294(8) 0.0188(8) 0.0299(7) -0.0023(6) 0.0027(6) -0.0024(5)
O41B 0.0409(9) 0.0186(7) 0.0519(9) 0.0013(6) -0.0012(7) 0.0020(5)
O42B 0.0357(8) 0.0291(8) 0.0446(8) -0.0086(6) -0.0079(6) -0.0058(6)

loop_
_atom_type_symbol
_atom_type_description
_atom_type_scat_dispersion_real
_atom_type_scat_dispersion_imag
_atom_type_scat_source
C C 0.0033 0.0016 'International Tables Vol C Tables 4.2.6.8 and 6.1.1.4'
H H 0.0000 0.0000 'International Tables Vol C Tables 4.2.6.8 and 6.1.1.4'
N N 0.0061 0.0033 'International Tables Vol C Tables 4.2.6.8 and 6.1.1.4'
O O 0.0106 0.0060 'International Tables Vol C Tables 4.2.6.8 and 6.1.1.4'

loop_
_geom_angle_atom_site_label_1
_geom_angle_atom_site_label_2
_geom_angle_atom_site_label_3
_geom_angle
_geom_angle_publ_flag
N1A C1A C6A 120.89(17) no
N1A C1A C2A 121.30(13) no
C6A C1A C2A 117.80(17) no
C3A C2A C1A 121.16(17) no
C3A C2A C21A 120.34(17) no
C1A C2A C21A 118.49(14) no
C4A C3A C2A 119.15(17) no
C4A C3A H3A 120.4 no
C2A C3A H3A 120.4 no
C3A C4A C5A 121.32(18) no
C3A C4A N4A 119.4(2) no
C5A C4A N4A 119.3(3) no
C6A C5A C4A 119.83(18) no
C6A C5A H5A 120.1 no
C4A C5A H5A 120.1 no
C5A C6A C1A 120.69(15) no
C5A C6A H6A 119.7 no
C1A C6A H6A 119.7 no
C1A N1A H11A 120.0 no
C1A N1A H12A 120.0 no
H11A N1A H12A 120.0 no
N21A C21A C2A 177.6(2) no
O42A N4A O41A 122.58(14) no
O42A N4A C4A 119.16(18) no
O41A N4A C4A 118.26(19) no
N1B C1B C6B 120.93(14) no
N1B C1B C2B 121.58(14) no
C6B C1B C2B 117.48(14) no
C3B C2B C1B 121.60(14) no
C3B C2B C21B 119.96(14) no
C1B C2B C21B 118.41(15) no
C4B C3B C2B 118.57(14) no
C4B C3B H3B 120.7 no
C2B C3B H3B 120.7 no
C3B C4B C5B 121.35(15) no
C3B C4B N4B 118.97(15) no
C5B C4B N4B 119.68(16) no
C6B C5B C4B 119.80(14) no
C6B C5B H5B 120.1 no
C4B C5B H5B 120.1 no
C5B C6B C1B 121.19(14) no
C5B C6B H6B 119.4 no
C1B C6B H6B 119.4 no
C1B N1B H11B 120.0 no
C1B N1B H12B 120.0 no
H11B N1B H12B 120.0 no
N21B C21B C2B 176.93(16) no
O42B N4B O41B 123.02(14) no
O42B N4B C4B 119.25(14) no
O41B N4B C4B 117.73(14) no
N1C C1C C2C 122.0(18) no
N1C C1C C6C 117.9(18) no
C2C C1C C6C 120.0 no
C1C C2C C3C 120.0 no
C1C C2C C21C 118.9(17) no
C3C C2C C21C 121.1(17) no
C2C C3C C4C 120.0 no
C2C C3C H3C 120.0 no
C4C C3C H3C 120.0 no
C5C C4C C3C 120.0 no
C5C C4C N4C 123.1(19) no
C3C C4C N4C 116.8(19) no
C6C C5C C4C 120.0 no
C6C C5C H5C 120.0 no
C4C C5C H5C 120.0 no
C5C C6C C1C 120.0 no
C5C C6C H6C 120.0 no
C1C C6C H6C 120.0 no
C1C N1C H11C 120.0 no
C1C N1C H12C 120.0 no
H11C N1C H12C 120.0 no
N21C C21C C2C 179(3) no
O42C N4C O41C 112(3) no
O42C N4C C4C 122(2) no
O41C N4C C4C 125(3) no
N1D C1D C2D 117(2) no
N1D C1D C6D 123(2) no
C2D C1D C6D 120.0 no
C1D C2D C3D 120.0 no
C1D C2D C21D 116.3(14) no
C3D C2D C21D 123.6(14) no
C4D C3D C2D 120.0 no
C4D C3D H3D 120.0 no
C2D C3D H3D 120.0 no
C3D C4D C5D 120.0 no
C3D C4D N4D 121.3(14) no
C5D C4D N4D 118.5(14) no
C6D C5D C4D 120.0 no
C6D C5D H5D 120.0 no
C4D C5D H5D 120.0 no
C5D C6D C1D 120.0 no
C5D C6D H6D 120.0 no
C1D C6D H6D 120.0 no
C1D N1D H11D 120.0 no
C1D N1D H12D 120.0 no
H11D N1D H12D 120.0 no
N21D C21D C2D 176.0(19) no
O42D N4D O41D 121.7(16) no
O42D N4D C4D 118.2(15) no
O41D N4D C4D 119.6(16) no

loop_
_geom_bond_atom_site_label_1
_geom_bond_atom_site_label_2
_geom_bond_site_symmetry_2
_geom_bond_distance
_geom_bond_publ_flag
C1A C2A . 1.419(2) y
C2A C3A . 1.386(2) y
C3A C4A . 1.369(4) y
C4A C5A . 1.404(4) y
C5A C6A . 1.368(2) y
C6A C1A . 1.412(2) y
C1A N1A . 1.345(2) y
C2A C21A . 1.432(2) y
C21A N21A . 1.144(2) y
C4A N4A . 1.442(2) y
N4A O41A . 1.242(2) y
N4A O42A . 1.232(2) y
C3A H3A . 0.95 no
C5A H5A . 0.95 no
C6A H6A . 0.95 no
N1A H11A . 0.88 no
N1A H12A . 0.88 no
C1B C2B . 1.419(2) y
C2B C3B . 1.389(2) y
C3B C4B . 1.384(2) y
C4B C5B . 1.402(2) y
C5B C6B . 1.365(2) y
C6B C1B . 1.415(2) y
C1B N1B . 1.338(2) y
C2B C21B . 1.428(2) y
C21B N21B . 1.147(2) y
C4B N4B . 1.443(2) y
N4B O41B . 1.240(2) y
N4B O42B . 1.232(2) y
C3B H3B . 0.95 no
C5B H5B . 0.95 no
C6B H6B . 0.95 no
N1B H11B . 0.88 no
N1B H12B . 0.88 no
C1C N1C . 1.3430(10) no
C1C C2C . 1.39 no
C1C C6C . 1.39 no
C2C C3C . 1.39 no
C2C C21C . 1.4291(10) no
C3C C4C . 1.39 no
C3C H3C . 0.95 no
C4C C5C . 1.39 no
C4C N4C . 1.4409(10) no
C5C C6C . 1.39 no
C5C H5C . 0.95 no
C6C H6C . 0.95 no
N1C H11C . 0.88 no
N1C H12C . 0.88 no
C21C N21C . 1.1451(10) no
N4C O42C . 1.2348(10) no
N4C O41C . 1.2350(10) no
C1D N1D . 1.3431(10) no
C1D C2D . 1.39 no
C1D C6D . 1.39 no
C2D C3D . 1.39 no
C2D C21D . 1.4298 no
C3D C4D . 1.39 no
C3D H3D . 0.95 no
C4D C5D . 1.39 no
C4D N4D . 1.4410(10) no
C5D C6D . 1.39 no
C5D H5D . 0.95 no
C6D H6D . 0.95 no
N1D H11D . 0.88 no
N1D H12D . 0.88 no
C21D N21D . 1.1459(10) no
N4D O42D . 1.2349(11) no
N4D O41D . 1.2350(10) no

loop_
_geom_hbond_atom_site_label_D
_geom_hbond_atom_site_label_H
_geom_hbond_atom_site_label_A
_geom_hbond_site_symmetry_A
_geom_hbond_distance_DH
_geom_hbond_distance_HA
_geom_hbond_distance_DA
_geom_hbond_angle_DHA
_geom_hbond_publ_flag
N1A H11A O41A 2 0.88 2.21 3.043(2) 159 y
N1B H11B O41B 2_646 0.88 2.18 3.022(2) 159 y
N1C H11C O41C 2 0.88 2.04 2.86(5) 155 y
N1D H11D O41D 2_646 0.88 2.17 2.95(3) 152 y
N1A H12A N21B 1_454 0.88 2.14 2.990(2) 162 y
N1B H12B N21A . 0.88 2.17 3.001(2) 158 y
N1C H12C N21D 1_454 0.88 2.12 2.96(3) 160 y
N1D H12D N21C . 0.88 2.21 3.06(3) 163 y

loop_
_geom_torsion_atom_site_label_1
_geom_torsion_atom_site_label_2
_geom_torsion_atom_site_label_3
_geom_torsion_atom_site_label_4
_geom_torsion
_geom_torsion_publ_flag
N1A C1A C2A C3A 176.94(13) no
C6A C1A C2A C3A -2.35(19) no
N1A C1A C2A C21A -3.6(2) no
C6A C1A C2A C21A 177.14(12) no
C1A C2A C3A C4A 2.3(2) no
C21A C2A C3A C4A -177.22(19) no
C2A C3A C4A C5A -1.4(3) no
C2A C3A C4A N4A -179.49(18) no
C3A C4A C5A C6A 0.6(4) no
N4A C4A C5A C6A 178.74(19) no
C4A C5A C6A C1A -0.7(3) no
N1A C1A C6A C5A -177.73(14) no
C2A C1A C6A C5A 1.6(2) no
C3A C4A N4A O42A -0.8(3) no
C5A C4A N4A O42A -178.93(19) no
C3A C4A N4A O41A 179.5(2) no
C5A C4A N4A O41A 1.3(3) no
N1B C1B C2B C3B -179.47(13) no
C6B C1B C2B C3B -0.2(2) no
N1B C1B C2B C21B -1.6(2) no
C6B C1B C2B C21B 177.73(12) no
C1B C2B C3B C4B 0.0(2) no
C21B C2B C3B C4B -177.87(14) no
C2B C3B C4B C5B 0.7(2) no
C2B C3B C4B N4B 179.98(13) no
C3B C4B C5B C6B -1.1(2) no
N4B C4B C5B C6B 179.54(14) no
C4B C5B C6B C1B 1.0(2) no
N1B C1B C6B C5B 178.99(14) no
C2B C1B C6B C5B -0.3(2) no
C3B C4B N4B O42B -5.1(2) no
C5B C4B N4B O42B 174.20(14) no
C3B C4B N4B O41B 174.55(15) no
C5B C4B N4B O41B -6.1(2) no
N1C C1C C2C C3C -177(2) no
C6C C1C C2C C3C 0.0 no
N1C C1C C2C C21C 5(2) no
C6C C1C C2C C21C -178.4(18) no
C1C C2C C3C C4C 0.0 no
C21C C2C C3C C4C 178.4(18) no
C2C C3C C4C C5C 0.0 no
C2C C3C C4C N4C -176.9(17) no
C3C C4C C5C C6C 0.0 no
N4C C4C C5C C6C 176.7(18) no
C4C C5C C6C C1C 0.0 no
N1C C1C C6C C5C 177.1(19) no
C2C C1C C6C C5C 0.0 no
C5C C4C N4C O42C -174.3(18) no
C3C C4C N4C O42C 3(3) no
C5C C4C N4C O41C 19(4) no
C3C C4C N4C O41C -164(3) no
N1D C1D C2D C3D -177(2) no
C6D C1D C2D C3D 0.0 no
N1D C1D C2D C21D 7(2) no
C6D C1D C2D C21D -177(2) no
C1D C2D C3D C4D 0.0 no
C21D C2D C3D C4D 176(2) no
C2D C3D C4D C5D 0.0 no
C2D C3D C4D N4D -175(2) no
C3D C4D C5D C6D 0.0 no
N4D C4D C5D C6D 175(2) no
C4D C5D C6D C1D 0.0 no
N1D C1D C6D C5D 177(2) no
C2D C1D C6D C5D 0.0 no
C3D C4D N4D O42D -6(3) no
C5D C4D N4D O42D 178.9(15) no
C3D C4D N4D O41D -178.7(17) no
C5D C4D N4D O41D 6(3) no
